data_4345586
loop_
_publ_author_name
'Wenz, Jan'
'Kochan, Alexander'
'Wadepohl, Hubert'
'Gade, Lutz H.'

_publ_section_title
;
 A Readily Accessible Chiral NNN Pincer Ligand with a Pyrrole Backbone and
 Its Ni(II) Chemistry: Syntheses, Structural Chemistry, and Bond
 Activations.
;
_journal_issue 6
_journal_name_full 'Inorganic chemistry'
_journal_page_first 3631
_journal_page_last 3643
_journal_paper_doi 10.1021/acs.inorgchem.7b00077
_journal_volume 56
_journal_year 2017
_chemical_absolute_configuration ad
_chemical_formula_moiety 'C22 H35 N3 Ni O2'
_chemical_formula_sum 'C22 H35 N3 Ni O2'
_chemical_formula_weight 432.24
_space_group_crystal_system orthorhombic
_space_group_IT_number 19
_space_group_name_Hall 'P 2ac 2ab'
_space_group_name_H-M_alt 'P 21 21 21'
_symmetry_cell_setting orthorhombic
_symmetry_space_group_name_Hall 'P 2ac 2ab'
_symmetry_space_group_name_H-M 'P 21 21 21'
_atom_sites_solution_hydrogens mixed
_atom_sites_solution_primary iterative
_atom_sites_solution_secondary difmap
_audit_block_code ga_jw20
_audit_creation_date 2015-11-30
_audit_creation_method
;
Olex2 1.2
(compiled Dec 12 2016 15:58:59 for OlexSys, GUI svn.r5292)
;
_audit_update_record '15.02.2017 13:39:46 CET UTC+01:00  encif 1.68'
_cell_angle_alpha 90
_cell_angle_beta 90
_cell_angle_gamma 90
_cell_formula_units_Z 4
_cell_length_a 8.92444(10)
_cell_length_b 13.18377(17)
_cell_length_c 19.0512(2)
_cell_measurement_reflns_used 20463
_cell_measurement_temperature 120(1)
_cell_measurement_theta_max 28.7530
_cell_measurement_theta_min 3.9290
_cell_volume 2241.52(4)
_computing_cell_refinement 'CrysAlisPro 1.171.38.41 (Rigaku OD, 2015)'
_computing_data_collection 'CrysAlisPro 1.171.38.41 (Rigaku OD, 2015)'
_computing_data_reduction 'CrysAlisPro 1.171.38.41 (Rigaku OD, 2015)'
_computing_molecular_graphics 'Olex2 (Dolomanov et al., 2009)'
_computing_publication_material 'encif (Wadepohl, 2009-17); encifer 1.5.2 (CCDC, 2016)'
_computing_structure_refinement 'ShelXL (Sheldrick, 2015)'
_computing_structure_solution 'SUPERFLIP (Palatinus, 2007-2009)'
_diffrn_ambient_environment 'perfluoro polyether oil / N~2~'
_diffrn_ambient_temperature 120(1)
_diffrn_detector 'CCD plate'
_diffrn_detector_area_resol_mean 7.9621
_diffrn_detector_type Eos
_diffrn_measured_fraction_theta_full 0.995
_diffrn_measured_fraction_theta_max 0.967
_diffrn_measurement_details
;
List of Runs (angles in degrees, time in seconds):

  # Type    Start    End  Width  t~exp~   \w     \q     \k     \f   Frames
--------------------------------------------------------------------------
  1  \w     -3.00  87.00   0.50   22.50    --   18.62  57.00 -60.00  180
  2  \w      6.00  80.00   0.50   22.50    --   18.62-132.00 143.00  148
  3  \w     -3.00  87.00   0.50   22.50    --   18.62  57.00-150.00  180
  4  \w    -54.00  44.00   0.50   22.50    --   18.62 -38.00 150.00  196
  5  \w    -52.00  49.00   0.50   22.50    --   18.62 -77.00   0.00  202
  6  \w    -50.00  24.00   0.50   22.50    --   18.62 -57.00  60.00  148
  7  \w    -50.00  40.00   0.50   22.50    --   18.62 -57.00-120.00  180
  8  \f      6.00  32.00   0.50   22.50  18.62  18.62  40.00    --    52
  9  \w    -11.00  84.00   0.50   22.50    --   18.62  77.00 120.00  190
 10  \w    -20.00  59.00   0.50   22.50    --   18.62 -99.00 150.00  158
 11  \w    -10.00  18.00   0.50   22.50    --   18.62  77.00-180.00   56
 12  \w      1.00  87.00   0.50   22.50    --   18.62  57.00  30.00  172
 13  \w     33.00  84.00   0.50   22.50    --   18.62-138.00 -32.00  102
;
_diffrn_measurement_device 'four-circle diffractometer'
_diffrn_measurement_device_type 'Agilent Agilent SuperNova, Dual, Cu at zero, Eos'
_diffrn_measurement_method '\w and \f scans'
_diffrn_measurement_specimen_support 'polyimid foil'
_diffrn_orient_matrix_type 'CrysAlisPro convention (1999,Acta A55,543-557)'
_diffrn_orient_matrix_UB_11 -0.0006188000
_diffrn_orient_matrix_UB_12 0.0015662000
_diffrn_orient_matrix_UB_13 -0.0372153000
_diffrn_orient_matrix_UB_21 0.0392214000
_diffrn_orient_matrix_UB_22 0.0467783000
_diffrn_orient_matrix_UB_23 0.0008019000
_diffrn_orient_matrix_UB_31 0.0691119000
_diffrn_orient_matrix_UB_32 -0.0265425000
_diffrn_orient_matrix_UB_33 -0.0007853000
_diffrn_radiation_monochromator mirror
_diffrn_radiation_probe x-ray
_diffrn_radiation_type 'Mo K\a'
_diffrn_radiation_wavelength 0.71073
_diffrn_reflns_av_R_equivalents 0.0375
_diffrn_reflns_av_unetI/netI 0.0257
_diffrn_reflns_Laue_measured_fraction_full 0.995
_diffrn_reflns_Laue_measured_fraction_max 0.967
_diffrn_reflns_limit_h_max 12
_diffrn_reflns_limit_h_min -11
_diffrn_reflns_limit_k_max 16
_diffrn_reflns_limit_k_min -16
_diffrn_reflns_limit_l_max 25
_diffrn_reflns_limit_l_min -25
_diffrn_reflns_number 44527
_diffrn_reflns_point_group_measured_fraction_full 0.997
_diffrn_reflns_point_group_measured_fraction_max 0.944
_diffrn_reflns_theta_full 25.242
_diffrn_reflns_theta_max 28.889
_diffrn_reflns_theta_min 3.489
_diffrn_source 'microfocus X-Ray tube'
_diffrn_source_type 'Agilent Agilent SuperNova (Mo) X-ray Source'
_exptl_absorpt_coefficient_mu 0.887
_exptl_absorpt_correction_T_max 0.962
_exptl_absorpt_correction_T_min 0.892
_exptl_absorpt_correction_type gaussian
_exptl_absorpt_process_details
;
CrysAlisPro 1.171.38.41 (Rigaku Oxford Diffraction, 2015)
Numerical absorption correction based on gaussian integration over
 a multifaceted crystal model (Busing & Levy, 1957).
Empirical absorption correction using spherical harmonics,
 implemented in SCALE3 ABSPACK scaling algorithm.
;
_exptl_crystal_colour yellow
_exptl_crystal_colour_primary yellow
_exptl_crystal_density_diffrn 1.281
_exptl_crystal_description irregular
_exptl_crystal_F_000 928
_exptl_crystal_size_max 0.160
_exptl_crystal_size_mid 0.114
_exptl_crystal_size_min 0.044
_refine_diff_density_max 0.319
_refine_diff_density_min -0.222
_refine_diff_density_rms 0.054
_refine_ls_abs_structure_details
;
 Flack x determined using 2141 quotients [(I+)-(I-)]/[(I+)+(I-)]
 (Parsons, Flack and Wagner, Acta Cryst. B69 (2013) 249-259).
;
_refine_ls_abs_structure_Flack -0.006(4)
_refine_ls_extinction_method none
_refine_ls_goodness_of_fit_ref 1.122
_refine_ls_hydrogen_treatment mixed
_refine_ls_matrix_type full
_refine_ls_number_parameters 265
_refine_ls_number_reflns 5571
_refine_ls_number_restraints 0
_refine_ls_restrained_S_all 1.122
_refine_ls_R_factor_all 0.0335
_refine_ls_R_factor_gt 0.0312
_refine_ls_shift/su_max 0.001
_refine_ls_shift/su_mean 0.000
_refine_ls_structure_factor_coef Fsqd
_refine_ls_weighting_details 'w=1/[\s^2^(Fo^2^)+(0.0327P)^2^+0.7129P] where P=(Fo^2^+2Fc^2^)/3'
_refine_ls_weighting_scheme calc
_refine_ls_wR_factor_gt 0.0692
_refine_ls_wR_factor_ref 0.0700
_reflns_Friedel_coverage 0.732
_reflns_Friedel_fraction_full 0.999
_reflns_Friedel_fraction_max 0.915
_reflns_number_gt 5376
_reflns_number_total 5571
_reflns_threshold_expression 'I > 2\s(I)'
_cod_data_source_file ic7b00077_si_002.cif
_cod_data_source_block ga_jw20
_cod_original_cell_volume 2241.52(5)
_cod_database_code 4345586
_audit_block_refno 2585
_chemical_oxdiff_formula 'C22 H35 N3 Ni O2'
_chemical_oxdiff_usercomment 'JW333, irregular, yellow'
_shelx_space_group_comment
;
The symmetry employed for this shelxl refinement is uniquely defined
by the following loop, which should always be used as a source of
symmetry information in preference to the above space-group names.
They are only intended as comments.
;
_shelx_estimated_absorpt_t_max 0.917
_shelx_estimated_absorpt_t_min 0.917
_reflns_odcompleteness_completeness 99.51
_reflns_odcompleteness_iscentric 1
_reflns_odcompleteness_theta 26.32
_shelxl_version_number 2016/6
_olex2_refinement_description
;
1. Fixed Uiso
 At 1.2 times of:
  All C(H) groups, All C(H,H) groups
 At 1.5 times of:
  All C(H,H,H) groups
2.a Ternary CH refined with riding coordinates:
 C1(H1), C12(H12), C13(H13), C16(H16)
2.b Secondary CH2 refined with riding coordinates:
 C2(H2A,H2B), C11(H11A,H11B)
2.c Aromatic/amide H refined with riding coordinates:
 C6(H6), C7(H7)
2.d Idealised Me refined as rotating group:
 C14(H14A,H14B,H14C), C15(H15A,H15B,H15C), C17(H17A,H17B,H17C), C18(H18A,H18B,
 H18C), C19(H19A,H19B,H19C), C20(H20A,H20B,H20C), C21(H21A,H21B,H21C), C22(H22A,
 H22B,H22C)
;
_audit_block_usercomment 'JW333, irregular, yellow'
_olex2_submission_special_instructions 'No special instructions were received'
_oxdiff_exptl_absorpt_empirical_details
;
Empirical correction (ABSPACK) includes:
- Absorption correction using spherical harmonics
- Frame scaling
- Detector area scaling
;
_oxdiff_exptl_absorpt_empirical_full_max 1.118
_oxdiff_exptl_absorpt_empirical_full_min 0.905
_cell_oxdiff_length_a 8.92560(10)
_cell_oxdiff_length_b 13.18237(17)
_cell_oxdiff_length_c 19.0507(3)
_cell_oxdiff_angle_alpha 90.0020(11)
_cell_oxdiff_angle_beta 90.0040(10)
_cell_oxdiff_angle_gamma 89.9911(10)
_cell_oxdiff_volume 2241.52(5)
_cell_oxdiff_measurement_reflns_used 20463

loop_
_symmetry_equiv_pos_as_xyz
'x, y, z'
'-x+1/2, -y, z+1/2'
'x+1/2, -y+1/2, -z'
'-x, y+1/2, -z+1/2'

loop_
_atom_site_label
_atom_site_type_symbol
_atom_site_fract_x
_atom_site_fract_y
_atom_site_fract_z
_atom_site_U_iso_or_equiv
_atom_site_adp_type
_atom_site_occupancy
_atom_site_site_symmetry_order
_atom_site_calc_flag
_atom_site_refinement_flags_posn
Ni Ni -0.87815(3) -0.56187(2) -0.34443(2) 0.01407(8) Uani 1 1 d .
O1 O -0.9778(2) -0.41456(15) -0.52429(9) 0.0258(4) Uani 1 1 d .
O2 O -0.8106(2) -0.61471(15) -0.13826(9) 0.0237(4) Uani 1 1 d .
N1 N -0.9413(2) -0.51937(17) -0.43368(11) 0.0178(4) Uani 1 1 d .
N2 N -0.8677(2) -0.42473(14) -0.31242(10) 0.0145(4) Uani 1 1 d .
N3 N -0.8260(2) -0.60869(16) -0.25504(11) 0.0149(4) Uani 1 1 d .
C1 C -1.0478(3) -0.5755(2) -0.47864(14) 0.0245(6) Uani 1 1 d .
H1 H -1.001969 -0.641387 -0.493323 0.029 Uiso 1 1 calc R
C2 C -1.0613(4) -0.5051(2) -0.54279(15) 0.0294(7) Uani 1 1 d .
H2A H -1.017957 -0.537608 -0.585005 0.035 Uiso 1 1 calc R
H2B H -1.167519 -0.488403 -0.552254 0.035 Uiso 1 1 calc R
C3 C -0.9133(3) -0.4338(2) -0.46195(12) 0.0187(5) Uani 1 1 d .
C4 C -0.8110(3) -0.3539(2) -0.43152(14) 0.0203(5) Uani 1 1 d .
C5 C -0.8466(2) -0.34175(18) -0.35438(13) 0.0159(5) Uani 1 1 d .
C6 C -0.8509(3) -0.25449(19) -0.31473(14) 0.0206(5) Uani 1 1 d .
H6 H -0.840158 -0.186938 -0.331355 0.025 Uiso 1 1 calc R
C7 C -0.8743(3) -0.28502(18) -0.24445(13) 0.0196(5) Uani 1 1 d .
H7 H -0.882109 -0.242207 -0.204511 0.024 Uiso 1 1 calc R
C8 C -0.8835(3) -0.38961(17) -0.24552(12) 0.0152(4) Uani 1 1 d .
C9 C -0.9163(3) -0.45977(19) -0.18462(13) 0.0170(5) Uani 1 1 d .
C10 C -0.8477(2) -0.5633(2) -0.19648(12) 0.0160(4) Uani 1 1 d .
C11 C -0.7607(3) -0.7148(2) -0.16093(15) 0.0250(6) Uani 1 1 d .
H11A H -0.832252 -0.767781 -0.145654 0.030 Uiso 1 1 calc R
H11B H -0.660596 -0.730581 -0.141441 0.030 Uiso 1 1 calc R
C12 C -0.7548(3) -0.70828(19) -0.24132(14) 0.0181(5) Uani 1 1 d .
H12 H -0.818245 -0.763306 -0.261884 0.022 Uiso 1 1 calc R
C13 C -0.5978(3) -0.7134(2) -0.27326(14) 0.0226(6) Uani 1 1 d .
H13 H -0.608315 -0.702890 -0.325013 0.027 Uiso 1 1 calc R
C14 C -0.4944(3) -0.6301(2) -0.2453(2) 0.0375(8) Uani 1 1 d .
H14A H -0.538868 -0.563531 -0.254887 0.056 Uiso 1 1 calc GR
H14B H -0.396716 -0.634810 -0.268632 0.056 Uiso 1 1 calc GR
H14C H -0.481264 -0.638525 -0.194598 0.056 Uiso 1 1 calc GR
C15 C -0.5320(3) -0.8197(2) -0.26194(18) 0.0312(7) Uani 1 1 d .
H15A H -0.513383 -0.830407 -0.211782 0.047 Uiso 1 1 calc GR
H15B H -0.437518 -0.825793 -0.287829 0.047 Uiso 1 1 calc GR
H15C H -0.602998 -0.870768 -0.278967 0.047 Uiso 1 1 calc GR
C16 C -1.1945(3) -0.5960(2) -0.43891(17) 0.0319(7) Uani 1 1 d .
H16 H -1.168291 -0.636932 -0.396463 0.038 Uiso 1 1 calc R
C17 C -1.3004(5) -0.6602(3) -0.4834(2) 0.0586(13) Uani 1 1 d .
H17A H -1.335236 -0.620421 -0.523629 0.088 Uiso 1 1 calc GR
H17B H -1.386636 -0.680904 -0.454893 0.088 Uiso 1 1 calc GR
H17C H -1.247450 -0.720678 -0.500143 0.088 Uiso 1 1 calc GR
C18 C -1.2684(4) -0.4998(3) -0.4133(2) 0.0448(9) Uani 1 1 d .
H18A H -1.198050 -0.461899 -0.383828 0.067 Uiso 1 1 calc GR
H18B H -1.357731 -0.517056 -0.385839 0.067 Uiso 1 1 calc GR
H18C H -1.297558 -0.458148 -0.453662 0.067 Uiso 1 1 calc GR
C19 C -0.6493(3) -0.3934(2) -0.44070(14) 0.0271(6) Uani 1 1 d .
H19A H -0.637085 -0.456774 -0.414381 0.041 Uiso 1 1 calc GR
H19B H -0.578438 -0.342735 -0.422961 0.041 Uiso 1 1 calc GR
H19C H -0.629633 -0.405896 -0.490568 0.041 Uiso 1 1 calc GR
C20 C -0.8278(4) -0.2523(2) -0.46955(15) 0.0318(7) Uani 1 1 d .
H20A H -0.806860 -0.261597 -0.519637 0.048 Uiso 1 1 calc GR
H20B H -0.756941 -0.203209 -0.449803 0.048 Uiso 1 1 calc GR
H20C H -0.930280 -0.227106 -0.463566 0.048 Uiso 1 1 calc GR
C21 C -1.0871(3) -0.4757(2) -0.17696(15) 0.0245(6) Uani 1 1 d .
H21A H -1.135427 -0.410624 -0.166778 0.037 Uiso 1 1 calc GR
H21B H -1.106664 -0.523241 -0.138473 0.037 Uiso 1 1 calc GR
H21C H -1.127530 -0.503457 -0.220773 0.037 Uiso 1 1 calc GR
C22 C -0.8571(4) -0.4136(2) -0.11593(13) 0.0286(6) Uani 1 1 d .
H22A H -0.748172 -0.405242 -0.119089 0.043 Uiso 1 1 calc GR
H22B H -0.881244 -0.458748 -0.076669 0.043 Uiso 1 1 calc GR
H22C H -0.904044 -0.347318 -0.108229 0.043 Uiso 1 1 calc GR
H H -0.884(4) -0.666(2) -0.3714(16) 0.030(8) Uiso 1 1 d .

loop_
_atom_site_aniso_label
_atom_site_aniso_U_11
_atom_site_aniso_U_22
_atom_site_aniso_U_33
_atom_site_aniso_U_23
_atom_site_aniso_U_13
_atom_site_aniso_U_12
Ni 0.01558(13) 0.01294(13) 0.01368(13) -0.00069(12) -0.00335(12) 0.00212(12)
O1 0.0293(10) 0.0330(12) 0.0152(8) 0.0021(8) -0.0065(7) 0.0007(8)
O2 0.0308(10) 0.0235(10) 0.0168(9) 0.0050(7) 0.0012(7) 0.0089(8)
N1 0.0162(10) 0.0205(11) 0.0167(10) -0.0020(9) -0.0035(8) 0.0046(8)
N2 0.0150(9) 0.0137(9) 0.0148(8) 0.0007(7) 0.0004(8) 0.0004(9)
N3 0.0147(10) 0.0140(10) 0.0161(10) 0.0019(8) -0.0010(8) 0.0027(8)
C1 0.0274(13) 0.0220(14) 0.0240(13) -0.0062(11) -0.0116(10) 0.0047(11)
C2 0.0343(15) 0.0345(17) 0.0195(13) -0.0016(12) -0.0094(12) 0.0003(13)
C3 0.0151(11) 0.0264(13) 0.0145(10) 0.0030(11) -0.0006(8) 0.0050(10)
C4 0.0205(12) 0.0230(13) 0.0174(12) 0.0037(10) -0.0001(10) -0.0028(10)
C5 0.0137(11) 0.0172(11) 0.0166(12) 0.0028(9) 0.0007(9) 0.0025(8)
C6 0.0205(13) 0.0147(12) 0.0267(13) 0.0041(10) 0.0012(10) 0.0002(9)
C7 0.0206(12) 0.0153(11) 0.0229(12) -0.0033(9) 0.0016(12) 0.0007(11)
C8 0.0129(10) 0.0157(11) 0.0170(10) -0.0006(9) 0.0010(10) 0.0009(10)
C9 0.0185(12) 0.0183(13) 0.0143(11) 0.0008(9) 0.0031(9) 0.0013(9)
C10 0.0130(11) 0.0188(11) 0.0161(10) 0.0018(10) -0.0003(8) -0.0006(10)
C11 0.0287(13) 0.0225(13) 0.0239(13) 0.0075(12) 0.0021(12) 0.0105(10)
C12 0.0183(12) 0.0146(12) 0.0214(12) 0.0017(10) -0.0014(10) 0.0039(9)
C13 0.0173(13) 0.0237(13) 0.0268(13) -0.0001(11) 0.0018(10) 0.0064(10)
C14 0.0205(15) 0.0272(16) 0.065(2) 0.0028(15) 0.0032(15) 0.0005(12)
C15 0.0231(15) 0.0253(15) 0.0453(19) -0.0064(14) -0.0033(13) 0.0088(12)
C16 0.0271(15) 0.0286(15) 0.0399(17) 0.0122(13) -0.0173(13) -0.0078(12)
C17 0.053(2) 0.053(2) 0.070(3) 0.019(2) -0.038(2) -0.027(2)
C18 0.0240(16) 0.049(2) 0.061(2) 0.0139(18) 0.0101(16) 0.0065(15)
C19 0.0172(14) 0.0410(16) 0.0231(13) -0.0016(12) 0.0053(10) -0.0041(11)
C20 0.0435(17) 0.0289(16) 0.0231(14) 0.0106(12) -0.0058(13) -0.0063(13)
C21 0.0214(14) 0.0203(13) 0.0318(15) 0.0032(11) 0.0106(10) 0.0036(10)
C22 0.0449(18) 0.0236(14) 0.0173(12) -0.0035(10) -0.0023(12) -0.0005(12)

loop_
_atom_type_symbol
_atom_type_description
_atom_type_scat_dispersion_real
_atom_type_scat_dispersion_imag
_atom_type_scat_source
C C 0.0033 0.0016 'International Tables Vol C Tables 4.2.6.8 and 6.1.1.4'
H H 0.0000 0.0000 'International Tables Vol C Tables 4.2.6.8 and 6.1.1.4'
N N 0.0061 0.0033 'International Tables Vol C Tables 4.2.6.8 and 6.1.1.4'
Ni Ni 0.3393 1.1124 'International Tables Vol C Tables 4.2.6.8 and 6.1.1.4'
O O 0.0106 0.0060 'International Tables Vol C Tables 4.2.6.8 and 6.1.1.4'

loop_
_exptl_crystal_face_index_h
_exptl_crystal_face_index_k
_exptl_crystal_face_index_l
_exptl_crystal_face_perp_dist
-11 -8 -2 0.0544
6 -17 -2 0.0464
10 -12 -1 0.0540
1 15 -15 0.0726
0 0 -27 0.0178
-7 15 2 0.0640
8 -14 6 0.0452
0 0 27 0.0267
7 15 3 0.0781

loop_
_geom_angle_atom_site_label_1
_geom_angle_atom_site_label_2
_geom_angle_atom_site_label_3
_geom_angle
N1 Ni N2 91.22(9)
N1 Ni H 87.4(12)
N2 Ni H 178.0(12)
N3 Ni N1 176.53(10)
N3 Ni N2 90.55(9)
N3 Ni H 91.0(12)
C3 O1 C2 106.2(2)
C10 O2 C11 106.73(19)
C1 N1 Ni 124.65(18)
C3 N1 Ni 126.02(18)
C3 N1 C1 108.9(2)
C5 N2 Ni 125.24(16)
C8 N2 Ni 127.94(15)
C8 N2 C5 106.79(19)
C10 N3 Ni 126.96(18)
C10 N3 C12 109.0(2)
C12 N3 Ni 124.04(16)
N1 C1 H1 109.5
N1 C1 C2 102.0(2)
N1 C1 C16 110.5(2)
C2 C1 H1 109.5
C16 C1 H1 109.5
C16 C1 C2 115.5(2)
O1 C2 C1 105.3(2)
O1 C2 H2A 110.7
O1 C2 H2B 110.7
C1 C2 H2A 110.7
C1 C2 H2B 110.7
H2A C2 H2B 108.8
O1 C3 C4 117.8(2)
N1 C3 O1 117.2(2)
N1 C3 C4 125.0(2)
C3 C4 C5 108.7(2)
C3 C4 C19 106.6(2)
C3 C4 C20 111.7(2)
C5 C4 C19 110.0(2)
C5 C4 C20 110.3(2)
C20 C4 C19 109.5(2)
N2 C5 C4 120.8(2)
N2 C5 C6 110.1(2)
C6 C5 C4 128.9(2)
C5 C6 H6 126.7
C5 C6 C7 106.6(2)
C7 C6 H6 126.7
C6 C7 H7 126.9
C8 C7 C6 106.2(2)
C8 C7 H7 126.9
N2 C8 C7 110.3(2)
N2 C8 C9 122.0(2)
C7 C8 C9 127.6(2)
C8 C9 C10 111.01(19)
C8 C9 C21 110.3(2)
C8 C9 C22 110.1(2)
C10 C9 C21 106.9(2)
C10 C9 C22 110.2(2)
C22 C9 C21 108.2(2)
O2 C10 C9 115.6(2)
N3 C10 O2 116.5(2)
N3 C10 C9 127.8(2)
O2 C11 H11A 110.8
O2 C11 H11B 110.8
O2 C11 C12 104.8(2)
H11A C11 H11B 108.9
C12 C11 H11A 110.8
C12 C11 H11B 110.8
N3 C12 C11 102.2(2)
N3 C12 H12 109.3
N3 C12 C13 111.2(2)
C11 C12 H12 109.3
C13 C12 C11 115.2(2)
C13 C12 H12 109.3
C12 C13 H13 107.5
C12 C13 C14 112.5(2)
C12 C13 C15 109.6(2)
C14 C13 H13 107.5
C14 C13 C15 112.1(2)
C15 C13 H13 107.5
C13 C14 H14A 109.5
C13 C14 H14B 109.5
C13 C14 H14C 109.5
H14A C14 H14B 109.5
H14A C14 H14C 109.5
H14B C14 H14C 109.5
C13 C15 H15A 109.5
C13 C15 H15B 109.5
C13 C15 H15C 109.5
H15A C15 H15B 109.5
H15A C15 H15C 109.5
H15B C15 H15C 109.5
C1 C16 H16 107.1
C17 C16 C1 110.6(3)
C17 C16 H16 107.1
C18 C16 C1 112.6(3)
C18 C16 H16 107.1
C18 C16 C17 112.0(3)
C16 C17 H17A 109.5
C16 C17 H17B 109.5
C16 C17 H17C 109.5
H17A C17 H17B 109.5
H17A C17 H17C 109.5
H17B C17 H17C 109.5
C16 C18 H18A 109.5
C16 C18 H18B 109.5
C16 C18 H18C 109.5
H18A C18 H18B 109.5
H18A C18 H18C 109.5
H18B C18 H18C 109.5
C4 C19 H19A 109.5
C4 C19 H19B 109.5
C4 C19 H19C 109.5
H19A C19 H19B 109.5
H19A C19 H19C 109.5
H19B C19 H19C 109.5
C4 C20 H20A 109.5
C4 C20 H20B 109.5
C4 C20 H20C 109.5
H20A C20 H20B 109.5
H20A C20 H20C 109.5
H20B C20 H20C 109.5
C9 C21 H21A 109.5
C9 C21 H21B 109.5
C9 C21 H21C 109.5
H21A C21 H21B 109.5
H21A C21 H21C 109.5
H21B C21 H21C 109.5
C9 C22 H22A 109.5
C9 C22 H22B 109.5
C9 C22 H22C 109.5
H22A C22 H22B 109.5
H22A C22 H22C 109.5
H22B C22 H22C 109.5

loop_
_geom_bond_atom_site_label_1
_geom_bond_atom_site_label_2
_geom_bond_distance
Ni N1 1.877(2)
Ni N2 1.9103(19)
Ni N3 1.870(2)
Ni H 1.47(3)
O1 C2 1.450(4)
O1 C3 1.344(3)
O2 C10 1.341(3)
O2 C11 1.458(3)
N1 C1 1.478(3)
N1 C3 1.275(4)
N2 C5 1.368(3)
N2 C8 1.363(3)
N3 C10 1.281(3)
N3 C12 1.482(3)
C1 H1 1.0000
C1 C2 1.539(4)
C1 C16 1.536(4)
C2 H2A 0.9900
C2 H2B 0.9900
C3 C4 1.510(4)
C4 C5 1.512(3)
C4 C19 1.545(4)
C4 C20 1.530(4)
C5 C6 1.377(4)
C6 H6 0.9500
C6 C7 1.414(4)
C7 H7 0.9500
C7 C8 1.382(3)
C8 C9 1.512(3)
C9 C10 1.513(4)
C9 C21 1.545(3)
C9 C22 1.537(3)
C11 H11A 0.9900
C11 H11B 0.9900
C11 C12 1.535(4)
C12 H12 1.0000
C12 C13 1.529(3)
C13 H13 1.0000
C13 C14 1.530(4)
C13 C15 1.535(4)
C14 H14A 0.9800
C14 H14B 0.9800
C14 H14C 0.9800
C15 H15A 0.9800
C15 H15B 0.9800
C15 H15C 0.9800
C16 H16 1.0000
C16 C17 1.526(4)
C16 C18 1.510(5)
C17 H17A 0.9800
C17 H17B 0.9800
C17 H17C 0.9800
C18 H18A 0.9800
C18 H18B 0.9800
C18 H18C 0.9800
C19 H19A 0.9800
C19 H19B 0.9800
C19 H19C 0.9800
C20 H20A 0.9800
C20 H20B 0.9800
C20 H20C 0.9800
C21 H21A 0.9800
C21 H21B 0.9800
C21 H21C 0.9800
C22 H22A 0.9800
C22 H22B 0.9800
C22 H22C 0.9800

loop_
_geom_torsion_atom_site_label_1
_geom_torsion_atom_site_label_2
_geom_torsion_atom_site_label_3
_geom_torsion_atom_site_label_4
_geom_torsion
Ni N1 C1 C2 178.32(18)
Ni N1 C1 C16 55.0(3)
Ni N1 C3 O1 -175.18(17)
Ni N1 C3 C4 6.2(4)
Ni N2 C5 C4 -7.3(3)
Ni N2 C5 C6 177.54(17)
Ni N2 C8 C7 -177.62(18)
Ni N2 C8 C9 -1.3(3)
Ni N3 C10 O2 175.35(16)
Ni N3 C10 C9 -1.9(4)
Ni N3 C12 C11 -171.21(17)
Ni N3 C12 C13 65.4(3)
O1 C3 C4 C5 135.7(2)
O1 C3 C4 C19 -105.8(3)
O1 C3 C4 C20 13.8(3)
O2 C11 C12 N3 -8.6(3)
O2 C11 C12 C13 112.0(2)
N1 C1 C2 O1 -6.3(3)
N1 C1 C16 C17 -176.1(3)
N1 C1 C16 C18 57.8(3)
N1 C3 C4 C5 -45.7(3)
N1 C3 C4 C19 72.8(3)
N1 C3 C4 C20 -167.6(3)
N2 Ni N1 C1 -145.5(2)
N2 Ni N1 C3 26.3(2)
N2 Ni N3 C10 25.9(2)
N2 Ni N3 C12 -155.83(19)
N2 C5 C6 C7 0.6(3)
N2 C8 C9 C10 31.2(3)
N2 C8 C9 C21 -87.1(3)
N2 C8 C9 C22 153.5(2)
N3 C12 C13 C14 58.2(3)
N3 C12 C13 C15 -176.5(2)
C1 N1 C3 O1 -2.2(3)
C1 N1 C3 C4 179.1(2)
C2 O1 C3 N1 -2.2(3)
C2 O1 C3 C4 176.6(2)
C2 C1 C16 C17 68.8(3)
C2 C1 C16 C18 -57.4(3)
C3 O1 C2 C1 5.3(3)
C3 N1 C1 C2 5.3(3)
C3 N1 C1 C16 -118.1(2)
C3 C4 C5 N2 44.5(3)
C3 C4 C5 C6 -141.4(3)
C4 C5 C6 C7 -174.0(2)
C5 N2 C8 C7 0.6(3)
C5 N2 C8 C9 177.0(2)
C5 C6 C7 C8 -0.2(3)
C6 C7 C8 N2 -0.3(3)
C6 C7 C8 C9 -176.4(2)
C7 C8 C9 C10 -153.2(3)
C7 C8 C9 C21 88.5(3)
C7 C8 C9 C22 -30.9(4)
C8 N2 C5 C4 174.4(2)
C8 N2 C5 C6 -0.8(3)
C8 C9 C10 O2 151.6(2)
C8 C9 C10 N3 -31.1(3)
C10 O2 C11 C12 7.3(3)
C10 N3 C12 C11 7.3(3)
C10 N3 C12 C13 -116.1(2)
C11 O2 C10 N3 -2.9(3)
C11 O2 C10 C9 174.7(2)
C11 C12 C13 C14 -57.5(3)
C11 C12 C13 C15 67.9(3)
C12 N3 C10 O2 -3.1(3)
C12 N3 C10 C9 179.6(2)
C16 C1 C2 O1 113.6(3)
C19 C4 C5 N2 -71.9(3)
C19 C4 C5 C6 102.2(3)
C20 C4 C5 N2 167.2(2)
C20 C4 C5 C6 -18.6(4)
C21 C9 C10 O2 -88.1(3)
C21 C9 C10 N3 89.2(3)
C22 C9 C10 O2 29.3(3)
C22 C9 C10 N3 -153.4(2)

loop_
_exptl_oxdiff_crystal_face_indexfrac_h
_exptl_oxdiff_crystal_face_indexfrac_k
_exptl_oxdiff_crystal_face_indexfrac_l
_exptl_oxdiff_crystal_face_x
_exptl_oxdiff_crystal_face_y
_exptl_oxdiff_crystal_face_z
-10.9978 -7.9983 -2.0028 0.0688 -0.8071 -0.5462
5.9985 -16.9961 -2.0012 0.0441 -0.5614 0.8673
9.9977 -11.9972 -0.9998 0.0122 -0.1699 1.0102
1.0007 14.9980 -14.9941 0.5809 0.7288 -0.3171
0.0011 0.0021 -26.9940 1.0046 -0.0215 0.0212
-6.9983 14.9965 2.0007 -0.0466 0.4286 -0.8833
7.9978 -13.9973 5.9979 -0.2501 -0.3363 0.9196
-0.0011 -0.0021 26.9940 -1.0046 0.0215 -0.0212
6.9987 14.9967 3.0030 -0.0926 0.9784 0.0833
